data_1548871
loop_
_publ_author_name
'Hadlington, T. J.'
'Szilv\'asi, T'
'Driess, M.'

_publ_section_title
;
 Striking transformations of the hydroborylene ligand in a HB:\\rightarrow
 Ni<sup>II</sup> complex with isocyanides and CO.
;
_journal_issue 9
_journal_name_full 'Chemical science'
_journal_page_first 2595
_journal_page_last 2600
_journal_paper_doi 10.1039/c7sc04792d
_journal_volume 9
_journal_year 2018
_chemical_formula_moiety 'C51 H78 B Cl N6 Ni O2 Si2'
_chemical_formula_sum 'C51 H78 B Cl N6 Ni O2 Si2'
_chemical_formula_weight 968.34
_space_group_crystal_system monoclinic
_space_group_IT_number 14
_space_group_name_Hall '-P 2ybc'
_space_group_name_H-M_alt 'P 1 21/c 1'
_symmetry_space_group_name_Hall '-P 2ybc'
_symmetry_space_group_name_H-M 'P 1 21/c 1'
_atom_sites_solution_hydrogens mixed
_audit_creation_method SHELXL-2016/6
_audit_update_record
;
2017-10-10 deposited with the CCDC.
2018-02-05 downloaded from the CCDC.
;
_cell_angle_alpha 90
_cell_angle_beta 100.801(5)
_cell_angle_gamma 90
_cell_formula_units_Z 4
_cell_length_a 14.0633(7)
_cell_length_b 26.4632(11)
_cell_length_c 18.1718(10)
_cell_measurement_reflns_used 2007
_cell_measurement_temperature 150(2)
_cell_measurement_theta_max 50.0470
_cell_measurement_theta_min 3.1790
_cell_volume 6643.0(6)
_computing_cell_refinement 'CrysAlisPro 1.171.38.43c (Rigaku OD, 2015)'
_computing_data_collection 'CrysAlisPro 1.171.38.43c (Rigaku OD, 2015)'
_computing_data_reduction 'CrysAlisPro 1.171.38.43c (Rigaku OD, 2015)'
_computing_structure_refinement 'SHELXL-2016/6 (Sheldrick, 2016)'
_diffrn_ambient_temperature 150(2)
_diffrn_detector_area_resol_mean 10.5435
_diffrn_measured_fraction_theta_full 0.998
_diffrn_measured_fraction_theta_max 0.998
_diffrn_measurement_device_type 'SuperNova, Single source at offset, Atlas'
_diffrn_measurement_method '\w scans'
_diffrn_radiation_type CuK\a
_diffrn_radiation_wavelength 1.54184
_diffrn_reflns_av_R_equivalents 0.2168
_diffrn_reflns_av_unetI/netI 0.2691
_diffrn_reflns_Laue_measured_fraction_full 0.998
_diffrn_reflns_Laue_measured_fraction_max 0.998
_diffrn_reflns_limit_h_max 16
_diffrn_reflns_limit_h_min -16
_diffrn_reflns_limit_k_max 23
_diffrn_reflns_limit_k_min -31
_diffrn_reflns_limit_l_max 20
_diffrn_reflns_limit_l_min -21
_diffrn_reflns_number 46775
_diffrn_reflns_point_group_measured_fraction_full 0.998
_diffrn_reflns_point_group_measured_fraction_max 0.998
_diffrn_reflns_theta_full 67.497
_diffrn_reflns_theta_max 67.497
_diffrn_reflns_theta_min 6.332
_diffrn_source 'micro-focus sealed X-ray tube'
_exptl_absorpt_coefficient_mu 1.401
_exptl_absorpt_correction_T_max 1.00000
_exptl_absorpt_correction_T_min 0.08011
_exptl_absorpt_correction_type multi-scan
_exptl_absorpt_process_details
;
CrysAlisPro 1.171.38.43c (Rigaku Oxford Diffraction, 2015)
Empirical absorption correction using spherical harmonics,
 implemented in SCALE3 ABSPACK scaling algorithm.
;
_exptl_crystal_colour yellow
_exptl_crystal_density_diffrn 0.968
_exptl_crystal_description block
_exptl_crystal_F_000 2080
_exptl_crystal_size_max 0.162
_exptl_crystal_size_mid 0.092
_exptl_crystal_size_min 0.063
_refine_diff_density_max 0.677
_refine_diff_density_min -0.588
_refine_diff_density_rms 0.071
_refine_ls_extinction_method none
_refine_ls_goodness_of_fit_ref 0.819
_refine_ls_hydrogen_treatment mixed
_refine_ls_matrix_type full
_refine_ls_number_parameters 598
_refine_ls_number_reflns 11947
_refine_ls_number_restraints 0
_refine_ls_restrained_S_all 0.819
_refine_ls_R_factor_all 0.1852
_refine_ls_R_factor_gt 0.0929
_refine_ls_shift/su_max 0.000
_refine_ls_shift/su_mean 0.000
_refine_ls_structure_factor_coef Fsqd
_refine_ls_weighting_details 'w=1/[\s^2^(Fo^2^)+(0.0336P)^2^] where P=(Fo^2^+2Fc^2^)/3'
_refine_ls_weighting_scheme calc
_refine_ls_wR_factor_gt 0.1819
_refine_ls_wR_factor_ref 0.2240
_reflns_Friedel_coverage 0.000
_reflns_number_gt 3978
_reflns_number_total 11947
_reflns_threshold_expression 'I > 2\s(I)'
_cod_data_source_file c7sc04792d2.cif
_cod_data_source_block compound_2-Bz
_cod_depositor_comments 'Adding full bibliography for 1548865--1548871.cif.'
_cod_database_code 1548871
_shelx_shelxl_version_number 2016/6
_shelx_space_group_comment
;
The symmetry employed for this shelxl refinement is uniquely defined
by the following loop, which should always be used as a source of
symmetry information in preference to the above space-group names.
They are only intended as comments.
;
_shelx_estimated_absorpt_t_min 0.805
_shelx_estimated_absorpt_t_max 0.917

loop_
_space_group_symop_operation_xyz
'x, y, z'
'-x, y+1/2, -z+1/2'
'-x, -y, -z'
'x, -y-1/2, z-1/2'

loop_
_atom_site_label
_atom_site_type_symbol
_atom_site_fract_x
_atom_site_fract_y
_atom_site_fract_z
_atom_site_U_iso_or_equiv
_atom_site_adp_type
_atom_site_occupancy
_atom_site_site_symmetry_order
_atom_site_calc_flag
_atom_site_refinement_flags_posn
_atom_site_refinement_flags_adp
Ni1 Ni 0.54874(8) 0.59078(4) 0.22429(6) 0.0443(3) Uani 1 1 d . .
Cl1 Cl 0.52245(13) 0.64353(6) 0.12640(11) 0.0574(5) Uani 1 1 d . .
Si03 Si 0.70209(13) 0.60767(6) 0.26294(11) 0.0446(5) Uani 1 1 d . .
Si1 Si 0.64984(14) 0.69816(7) 0.35537(12) 0.0509(5) Uani 1 1 d . .
O1 O 0.7644(3) 0.61465(14) 0.1890(2) 0.0440(11) Uani 1 1 d . .
O2 O 0.7783(3) 0.55959(15) 0.3027(3) 0.0464(11) Uani 1 1 d . .
N4 N 0.2990(4) 0.50024(18) 0.2968(3) 0.0459(14) Uani 1 1 d . .
N2 N 0.4850(4) 0.44641(18) 0.1677(3) 0.0489(15) Uani 1 1 d . .
N5 N 0.2724(4) 0.57850(18) 0.2599(3) 0.0387(12) Uani 1 1 d . .
N3 N 0.3692(4) 0.4873(2) 0.0968(3) 0.0518(15) Uani 1 1 d . .
N6 N 0.5374(4) 0.52164(19) 0.3546(3) 0.0494(14) Uani 1 1 d . .
N1 N 0.7328(4) 0.66163(17) 0.3190(3) 0.0443(14) Uani 1 1 d . .
C22 C 0.4283(4) 0.4883(2) 0.1629(4) 0.0430(16) Uani 1 1 d . .
C34 C 0.2146(5) 0.5177(3) 0.3237(4) 0.0525(19) Uani 1 1 d . .
C33 C 0.3315(5) 0.5376(3) 0.2583(4) 0.0513(18) Uani 1 1 d . .
C20 C 0.9078(5) 0.5086(2) 0.2683(4) 0.0470(17) Uani 1 1 d . .
H20 H 0.911229 0.486898 0.310369 0.056 Uiso 1 1 calc R U
C21 C 0.8422(4) 0.5473(2) 0.2576(4) 0.0444(16) Uani 1 1 d . .
C28 C 0.5661(5) 0.4368(2) 0.2298(4) 0.0453(17) Uani 1 1 d . .
H28 H 0.559140 0.460785 0.271025 0.054 Uiso 1 1 calc R U
C45 C 0.6203(5) 0.5314(2) 0.4130(4) 0.058(2) Uani 1 1 d . .
H45A H 0.600258 0.550713 0.454142 0.070 Uiso 1 1 calc R U
H45B H 0.668755 0.551669 0.392724 0.070 Uiso 1 1 calc R U
C1 C 0.8320(5) 0.6778(2) 0.3313(5) 0.054(2) Uani 1 1 d . .
C35 C 0.1996(5) 0.5658(3) 0.3015(5) 0.060(2) Uani 1 1 d . .
C23 C 0.4587(5) 0.4196(2) 0.1002(4) 0.0554(19) Uani 1 1 d . .
C44 C 0.5242(5) 0.5424(2) 0.2899(4) 0.0497(18) Uani 1 1 d . .
C46 C 0.6638(5) 0.4817(2) 0.4419(4) 0.0479(17) Uani 1 1 d . .
C6 C 0.8979(5) 0.6614(2) 0.3989(4) 0.0464(17) Uani 1 1 d . .
C16 C 0.8369(4) 0.5790(2) 0.1925(4) 0.0462(17) Uani 1 1 d . .
C18 C 0.9662(6) 0.5325(3) 0.1547(5) 0.068(2) Uani 1 1 d . .
H18 H 1.007698 0.527424 0.119707 0.081 Uiso 1 1 calc R U
C17 C 0.8970(5) 0.5730(2) 0.1447(4) 0.0568(19) Uani 1 1 d . .
H17 H 0.894210 0.595611 0.103775 0.068 Uiso 1 1 calc R U
C10 C 0.8688(5) 0.6231(3) 0.4541(4) 0.0574(19) Uani 1 1 d . .
H10 H 0.800220 0.613032 0.434397 0.069 Uiso 1 1 calc R U
C36 C 0.3427(5) 0.4487(2) 0.3050(4) 0.057(2) Uani 1 1 d . .
H36 H 0.406587 0.451253 0.288671 0.068 Uiso 1 1 calc R U
C42 C 0.1591(5) 0.4869(3) 0.3727(4) 0.065(2) Uani 1 1 d . .
H42A H 0.188639 0.491655 0.425513 0.098 Uiso 1 1 calc R U
H42B H 0.161591 0.450994 0.359730 0.098 Uiso 1 1 calc R U
H42C H 0.091579 0.498105 0.364285 0.098 Uiso 1 1 calc R U
C39 C 0.2875(5) 0.6279(2) 0.2265(5) 0.063(2) Uani 1 1 d . .
H39 H 0.340591 0.623701 0.197268 0.076 Uiso 1 1 calc R U
C2 C 0.8635(5) 0.7107(2) 0.2814(5) 0.060(2) Uani 1 1 d . .
C4 C 1.0262(5) 0.7144(2) 0.3655(5) 0.059(2) Uani 1 1 d . .
H4 H 1.090259 0.727394 0.376946 0.071 Uiso 1 1 calc R U
C5 C 0.9919(5) 0.6810(2) 0.4132(5) 0.056(2) Uani 1 1 d . .
H5 H 1.034370 0.670899 0.457806 0.068 Uiso 1 1 calc R U
C15 C 0.7163(5) 0.7514(2) 0.4139(4) 0.060(2) Uani 1 1 d . .
H15A H 0.763191 0.737106 0.455373 0.090 Uiso 1 1 calc R U
H15B H 0.669664 0.772373 0.433867 0.090 Uiso 1 1 calc R U
H15C H 0.750433 0.772189 0.382448 0.090 Uiso 1 1 calc R U
C19 C 0.9714(5) 0.5008(3) 0.2163(5) 0.063(2) Uani 1 1 d . .
H19 H 1.017074 0.473947 0.223863 0.075 Uiso 1 1 calc R U
C25 C 0.2936(5) 0.5277(2) 0.0706(4) 0.0529(18) Uani 1 1 d . .
H25 H 0.300163 0.553085 0.112079 0.063 Uiso 1 1 calc R U
C47 C 0.7471(5) 0.4622(2) 0.4177(4) 0.0551(19) Uani 1 1 d . .
H47 H 0.778011 0.481782 0.385175 0.066 Uiso 1 1 calc R U
C29 C 0.5619(5) 0.3832(2) 0.2610(4) 0.059(2) Uani 1 1 d . .
H29A H 0.590949 0.359463 0.230177 0.089 Uiso 1 1 calc R U
H29B H 0.494274 0.373759 0.259988 0.089 Uiso 1 1 calc R U
H29C H 0.597761 0.382083 0.312675 0.089 Uiso 1 1 calc R U
C3 C 0.9631(6) 0.7282(2) 0.3004(5) 0.068(2) Uani 1 1 d . .
H3 H 0.986250 0.750232 0.266365 0.082 Uiso 1 1 calc R U
C24 C 0.3871(6) 0.4435(3) 0.0570(4) 0.063(2) Uani 1 1 d . .
C38 C 0.3631(5) 0.4288(2) 0.3844(4) 0.058(2) Uani 1 1 d . .
H38A H 0.390124 0.455927 0.418757 0.086 Uiso 1 1 calc R U
H38B H 0.409699 0.400920 0.388167 0.086 Uiso 1 1 calc R U
H38C H 0.302818 0.416584 0.397839 0.086 Uiso 1 1 calc R U
C11 C 0.9300(5) 0.5757(3) 0.4582(5) 0.068(2) Uani 1 1 d . .
H11A H 0.996972 0.583763 0.481367 0.102 Uiso 1 1 calc R U
H11B H 0.928211 0.562553 0.407603 0.102 Uiso 1 1 calc R U
H11C H 0.904439 0.550214 0.488455 0.102 Uiso 1 1 calc R U
C43 C 0.1209(5) 0.5990(3) 0.3158(5) 0.062(2) Uani 1 1 d . .
H43A H 0.065741 0.596314 0.274097 0.093 Uiso 1 1 calc R U
H43B H 0.143741 0.634005 0.320439 0.093 Uiso 1 1 calc R U
H43C H 0.100800 0.588604 0.362364 0.093 Uiso 1 1 calc R U
C51 C 0.6161(6) 0.4528(3) 0.4872(4) 0.070(2) Uani 1 1 d . .
H51 H 0.558382 0.464468 0.501596 0.084 Uiso 1 1 calc R U
C30 C 0.6596(5) 0.4490(2) 0.2058(4) 0.057(2) Uani 1 1 d . .
H30A H 0.664234 0.429869 0.160461 0.086 Uiso 1 1 calc R U
H30B H 0.713790 0.439955 0.245884 0.086 Uiso 1 1 calc R U
H30C H 0.662106 0.485293 0.195345 0.086 Uiso 1 1 calc R U
C50 C 0.6580(6) 0.4032(3) 0.5125(5) 0.067(2) Uani 1 1 d . .
H50 H 0.629141 0.383478 0.546100 0.081 Uiso 1 1 calc R U
C41 C 0.3228(5) 0.6669(2) 0.2896(4) 0.059(2) Uani 1 1 d . .
H41A H 0.344734 0.697642 0.267687 0.088 Uiso 1 1 calc . U
H41B H 0.376452 0.652461 0.325628 0.088 Uiso 1 1 calc . U
H41C H 0.269371 0.675273 0.315173 0.088 Uiso 1 1 calc . U
C31 C 0.5024(6) 0.3722(2) 0.0836(4) 0.067(2) Uani 1 1 d . .
H31A H 0.493099 0.367754 0.029162 0.101 Uiso 1 1 calc R U
H31B H 0.471756 0.344179 0.105526 0.101 Uiso 1 1 calc R U
H31C H 0.571795 0.372820 0.104781 0.101 Uiso 1 1 calc R U
C37 C 0.2785(5) 0.4143(2) 0.2479(4) 0.062(2) Uani 1 1 d . .
H37A H 0.314225 0.383441 0.240559 0.094 Uiso 1 1 calc R U
H37B H 0.260663 0.432105 0.199994 0.094 Uiso 1 1 calc R U
H37C H 0.219778 0.405338 0.266661 0.094 Uiso 1 1 calc R U
C49 C 0.7381(6) 0.3853(3) 0.4879(5) 0.077(3) Uani 1 1 d . .
H49 H 0.762212 0.352640 0.502984 0.093 Uiso 1 1 calc R U
C7 C 0.8026(6) 0.7291(2) 0.2103(4) 0.059(2) Uani 1 1 d . .
H7 H 0.739085 0.711105 0.204270 0.071 Uiso 1 1 calc R U
C13 C 0.5860(6) 0.6596(3) 0.4159(5) 0.073(2) Uani 1 1 d . .
H13A H 0.554190 0.631003 0.387197 0.109 Uiso 1 1 calc R U
H13B H 0.537378 0.680477 0.433763 0.109 Uiso 1 1 calc R U
H13C H 0.632798 0.647074 0.458905 0.109 Uiso 1 1 calc R U
C40 C 0.1996(5) 0.6456(2) 0.1731(4) 0.068(2) Uani 1 1 d . .
H40A H 0.163074 0.616279 0.150037 0.102 Uiso 1 1 calc R U
H40B H 0.219342 0.666484 0.134100 0.102 Uiso 1 1 calc R U
H40C H 0.158721 0.665559 0.200342 0.102 Uiso 1 1 calc R U
C14 C 0.5557(5) 0.7288(2) 0.2824(5) 0.073(3) Uani 1 1 d . .
H14A H 0.587064 0.745087 0.244796 0.109 Uiso 1 1 calc R U
H14B H 0.520675 0.754238 0.306098 0.109 Uiso 1 1 calc R U
H14C H 0.510159 0.703122 0.258199 0.109 Uiso 1 1 calc R U
C32 C 0.3322(6) 0.4291(3) -0.0197(5) 0.087(3) Uani 1 1 d . .
H32A H 0.320468 0.459311 -0.051161 0.130 Uiso 1 1 calc R U
H32B H 0.270172 0.413769 -0.014922 0.130 Uiso 1 1 calc R U
H32C H 0.370347 0.404737 -0.042626 0.130 Uiso 1 1 calc R U
C48 C 0.7845(6) 0.4139(3) 0.4415(5) 0.070(2) Uani 1 1 d . .
H48 H 0.840777 0.401389 0.425762 0.084 Uiso 1 1 calc R U
B1 B 0.4284(5) 0.5350(3) 0.2230(4) 0.0434(19) Uani 1 1 d . .
C8 C 0.8453(6) 0.7175(3) 0.1413(4) 0.072(2) Uani 1 1 d . .
H8A H 0.887393 0.745371 0.132053 0.108 Uiso 1 1 calc R U
H8B H 0.792932 0.713320 0.097842 0.108 Uiso 1 1 calc R U
H8C H 0.883251 0.686214 0.149454 0.108 Uiso 1 1 calc R U
C26 C 0.1912(5) 0.5090(3) 0.0591(5) 0.074(2) Uani 1 1 d . .
H26A H 0.173389 0.494165 0.009032 0.112 Uiso 1 1 calc R U
H26B H 0.147786 0.537303 0.063890 0.112 Uiso 1 1 calc R U
H26C H 0.185538 0.483359 0.096950 0.112 Uiso 1 1 calc R U
C9 C 0.7818(6) 0.7877(3) 0.2190(5) 0.096(3) Uani 1 1 d . .
H9A H 0.748561 0.792657 0.261290 0.144 Uiso 1 1 calc R U
H9B H 0.740869 0.800156 0.172983 0.144 Uiso 1 1 calc R U
H9C H 0.843163 0.806247 0.228190 0.144 Uiso 1 1 calc R U
C12 C 0.8721(6) 0.6467(3) 0.5313(4) 0.081(3) Uani 1 1 d . .
H12A H 0.846275 0.622752 0.563576 0.121 Uiso 1 1 calc R U
H12B H 0.832974 0.677630 0.526055 0.121 Uiso 1 1 calc R U
H12C H 0.939243 0.655039 0.553604 0.121 Uiso 1 1 calc R U
C27 C 0.3166(6) 0.5563(3) 0.0021(5) 0.081(3) Uani 1 1 d . .
H27A H 0.265578 0.549638 -0.041474 0.122 Uiso 1 1 calc R U
H27B H 0.378916 0.544720 -0.008269 0.122 Uiso 1 1 calc R U
H27C H 0.319791 0.592626 0.012628 0.122 Uiso 1 1 calc R U
H1 H 0.418(4) 0.5763(18) 0.163(3) 0.050 Uiso 1 1 d . .

loop_
_atom_site_aniso_label
_atom_site_aniso_U_11
_atom_site_aniso_U_22
_atom_site_aniso_U_33
_atom_site_aniso_U_23
_atom_site_aniso_U_13
_atom_site_aniso_U_12
Ni1 0.0387(6) 0.0494(6) 0.0428(7) 0.0006(5) 0.0025(5) -0.0013(5)
Cl1 0.0597(11) 0.0570(9) 0.0528(12) 0.0107(8) 0.0034(9) -0.0006(8)
Si03 0.0378(10) 0.0513(10) 0.0430(12) -0.0001(8) 0.0031(8) -0.0024(8)
Si1 0.0429(11) 0.0504(10) 0.0585(14) -0.0050(9) 0.0072(10) -0.0001(8)
O1 0.039(2) 0.048(2) 0.045(3) 0.000(2) 0.008(2) 0.0044(19)
O2 0.035(2) 0.060(3) 0.044(3) 0.003(2) 0.005(2) 0.012(2)
N4 0.048(3) 0.038(3) 0.050(4) 0.000(2) 0.005(3) -0.006(2)
N2 0.047(3) 0.045(3) 0.053(4) -0.006(3) 0.002(3) 0.007(2)
N5 0.033(3) 0.051(3) 0.029(3) -0.008(2) -0.003(2) 0.002(2)
N3 0.050(4) 0.060(3) 0.042(4) -0.007(3) 0.002(3) 0.008(3)
N6 0.047(3) 0.059(3) 0.038(4) 0.008(3) -0.002(3) 0.002(3)
N1 0.043(3) 0.043(3) 0.044(4) -0.001(2) 0.002(3) -0.004(2)
C22 0.034(3) 0.060(4) 0.032(4) -0.003(3) -0.002(3) -0.001(3)
C34 0.052(4) 0.071(5) 0.033(4) -0.013(3) 0.003(3) -0.032(4)
C33 0.046(4) 0.075(5) 0.031(4) -0.002(3) 0.002(3) 0.000(3)
C20 0.044(4) 0.045(3) 0.051(5) -0.006(3) 0.005(3) -0.004(3)
C21 0.033(3) 0.051(4) 0.046(5) -0.007(3) 0.002(3) -0.009(3)
C28 0.055(4) 0.043(3) 0.037(4) 0.002(3) 0.007(3) 0.019(3)
C45 0.059(5) 0.060(4) 0.045(5) 0.012(3) -0.016(4) 0.007(4)
C1 0.044(4) 0.050(4) 0.071(6) -0.015(4) 0.019(4) -0.008(3)
C35 0.035(4) 0.063(5) 0.073(6) -0.004(4) -0.009(4) 0.010(3)
C23 0.049(4) 0.055(4) 0.057(5) 0.002(4) -0.004(4) -0.006(3)
C44 0.047(4) 0.051(4) 0.056(5) -0.003(3) 0.020(4) -0.002(3)
C46 0.043(4) 0.058(4) 0.037(4) 0.000(3) -0.009(3) -0.012(3)
C6 0.043(4) 0.059(4) 0.039(5) -0.001(3) 0.012(3) -0.002(3)
C16 0.034(4) 0.047(4) 0.053(5) -0.006(3) -0.005(3) 0.007(3)
C18 0.056(5) 0.081(5) 0.068(6) -0.018(5) 0.016(5) 0.006(4)
C17 0.051(4) 0.063(4) 0.058(6) -0.005(4) 0.015(4) 0.008(3)
C10 0.050(4) 0.069(5) 0.051(5) -0.002(4) 0.005(4) 0.009(3)
C36 0.045(4) 0.071(5) 0.051(5) -0.011(4) 0.001(4) -0.025(3)
C42 0.056(5) 0.089(5) 0.051(5) -0.015(4) 0.012(4) -0.015(4)
C39 0.052(5) 0.051(4) 0.080(7) 0.002(4) -0.005(4) 0.006(3)
C2 0.066(5) 0.030(3) 0.085(7) 0.007(3) 0.016(5) -0.006(3)
C4 0.053(5) 0.063(4) 0.060(6) -0.013(4) 0.011(4) -0.004(4)
C5 0.046(4) 0.059(4) 0.063(6) -0.005(4) 0.008(4) -0.004(3)
C15 0.068(5) 0.065(4) 0.051(5) -0.026(4) 0.018(4) -0.010(4)
C19 0.045(4) 0.059(4) 0.084(7) -0.012(4) 0.011(4) 0.012(3)
C25 0.051(4) 0.063(4) 0.043(5) -0.005(3) 0.003(4) -0.003(3)
C47 0.048(4) 0.067(5) 0.050(5) -0.006(4) 0.008(4) 0.003(3)
C29 0.068(5) 0.050(4) 0.051(5) -0.009(3) -0.012(4) -0.001(3)
C3 0.077(6) 0.045(4) 0.090(7) -0.001(4) 0.034(5) -0.012(4)
C24 0.063(5) 0.069(5) 0.048(5) -0.005(4) -0.016(4) -0.002(4)
C38 0.070(5) 0.062(4) 0.040(5) 0.016(3) 0.009(4) 0.010(4)
C11 0.046(4) 0.078(5) 0.074(7) -0.008(4) -0.004(4) 0.004(4)
C43 0.041(4) 0.082(5) 0.068(6) -0.007(4) 0.020(4) 0.010(4)
C51 0.072(6) 0.079(5) 0.054(6) 0.001(4) -0.002(5) -0.019(4)
C30 0.045(4) 0.076(5) 0.049(5) -0.013(4) 0.001(4) 0.004(3)
C50 0.066(6) 0.082(5) 0.051(6) 0.002(4) 0.003(4) -0.004(4)
C41 0.054(4) 0.045(4) 0.065(6) -0.006(3) -0.020(4) -0.003(3)
C31 0.076(6) 0.064(4) 0.055(6) -0.012(4) -0.003(4) -0.015(4)
C37 0.083(6) 0.056(4) 0.048(5) -0.009(4) 0.012(4) -0.009(4)
C49 0.076(6) 0.063(5) 0.078(7) 0.012(5) -0.026(5) 0.010(4)
C7 0.076(5) 0.044(4) 0.052(5) 0.022(3) -0.005(4) -0.002(3)
C13 0.066(6) 0.084(5) 0.076(7) -0.002(5) 0.032(5) 0.007(4)
C40 0.076(6) 0.064(5) 0.053(6) 0.010(4) -0.017(4) 0.012(4)
C14 0.065(5) 0.061(5) 0.083(7) -0.005(4) -0.009(5) 0.026(4)
C32 0.089(7) 0.104(7) 0.054(6) -0.027(5) -0.019(5) -0.004(5)
C48 0.056(5) 0.092(6) 0.052(6) 0.008(4) -0.015(4) 0.014(4)
B1 0.044(4) 0.048(4) 0.032(5) -0.005(3) -0.011(4) -0.006(3)
C8 0.105(7) 0.081(5) 0.036(5) 0.004(4) 0.032(5) -0.005(5)
C26 0.048(5) 0.093(6) 0.074(7) 0.011(5) -0.008(4) 0.001(4)
C9 0.095(7) 0.067(5) 0.114(9) 0.017(5) -0.011(6) 0.018(5)
C12 0.095(7) 0.112(7) 0.032(5) 0.018(4) 0.005(5) 0.012(5)
C27 0.088(7) 0.084(6) 0.074(7) 0.016(5) 0.018(5) 0.006(5)

loop_
_atom_type_symbol
_atom_type_description
_atom_type_scat_dispersion_real
_atom_type_scat_dispersion_imag
_atom_type_scat_source
C C 0.0181 0.0091 'International Tables Vol C Tables 4.2.6.8 and 6.1.1.4'
H H 0.0000 0.0000 'International Tables Vol C Tables 4.2.6.8 and 6.1.1.4'
B B 0.0090 0.0039 'International Tables Vol C Tables 4.2.6.8 and 6.1.1.4'
N N 0.0311 0.0180 'International Tables Vol C Tables 4.2.6.8 and 6.1.1.4'
O O 0.0492 0.0322 'International Tables Vol C Tables 4.2.6.8 and 6.1.1.4'
Si Si 0.2541 0.3302 'International Tables Vol C Tables 4.2.6.8 and 6.1.1.4'
Cl Cl 0.3639 0.7018 'International Tables Vol C Tables 4.2.6.8 and 6.1.1.4'
Ni Ni -3.0029 0.5091 'International Tables Vol C Tables 4.2.6.8 and 6.1.1.4'

loop_
_geom_angle_atom_site_label_1
_geom_angle_atom_site_label_2
_geom_angle_atom_site_label_3
_geom_angle
C44 Ni1 Si03 103.2(2)
C44 Ni1 Cl1 159.0(2)
Si03 Ni1 Cl1 97.71(8)
C44 Ni1 B1 46.4(3)
Si03 Ni1 B1 146.6(2)
Cl1 Ni1 B1 113.0(2)
C44 Ni1 H1 87.7(16)
Si03 Ni1 H1 165.4(17)
Cl1 Ni1 H1 71.4(15)
B1 Ni1 H1 41.7(15)
O2 Si03 O1 92.2(2)
O2 Si03 N1 106.8(2)
O1 Si03 N1 104.8(2)
O2 Si03 Ni1 118.71(17)
O1 Si03 Ni1 112.46(17)
N1 Si03 Ni1 118.17(19)
N1 Si1 C13 110.8(3)
N1 Si1 C14 114.0(3)
C13 Si1 C14 107.6(4)
N1 Si1 C15 109.3(3)
C13 Si1 C15 108.5(4)
C14 Si1 C15 106.4(3)
C16 O1 Si03 111.4(4)
C21 O2 Si03 110.5(4)
C33 N4 C34 108.8(5)
C33 N4 C36 123.5(6)
C34 N4 C36 127.6(6)
C22 N2 C23 107.6(6)
C22 N2 C28 123.5(5)
C23 N2 C28 128.5(5)
C33 N5 C35 109.0(5)
C33 N5 C39 123.9(6)
C35 N5 C39 127.0(6)
C22 N3 C24 109.8(5)
C22 N3 C25 123.4(6)
C24 N3 C25 126.8(6)
C44 N6 C45 123.7(6)
C1 N1 Si1 118.5(4)
C1 N1 Si03 117.2(4)
Si1 N1 Si03 124.2(3)
N3 C22 N2 107.5(6)
N3 C22 B1 122.6(6)
N2 C22 B1 129.9(6)
C35 C34 N4 107.3(6)
C35 C34 C42 127.9(7)
N4 C34 C42 124.7(6)
N4 C33 N5 107.7(6)
N4 C33 B1 124.9(6)
N5 C33 B1 127.2(6)
C21 C20 C19 120.1(7)
C21 C20 H20 119.9
C19 C20 H20 119.9
O2 C21 C20 126.5(7)
O2 C21 C16 114.6(5)
C20 C21 C16 118.8(6)
N2 C28 C30 109.7(6)
N2 C28 C29 111.5(5)
C30 C28 C29 113.9(5)
N2 C28 H28 107.2
C30 C28 H28 107.2
C29 C28 H28 107.2
N6 C45 C46 108.6(5)
N6 C45 H45A 110.0
C46 C45 H45A 110.0
N6 C45 H45B 110.0
C46 C45 H45B 110.0
H45A C45 H45B 108.3
C2 C1 N1 120.3(7)
C2 C1 C6 120.4(6)
N1 C1 C6 119.3(6)
C34 C35 N5 107.2(6)
C34 C35 C43 126.5(8)
N5 C35 C43 126.4(6)
C24 C23 N2 108.8(6)
C24 C23 C31 126.6(7)
N2 C23 C31 124.5(6)
N6 C44 B1 125.7(6)
N6 C44 Ni1 152.8(6)
B1 C44 Ni1 80.2(4)
C51 C46 C47 120.1(7)
C51 C46 C45 118.8(7)
C47 C46 C45 120.8(7)
C5 C6 C1 118.5(6)
C5 C6 C10 118.8(7)
C1 C6 C10 122.8(6)
C17 C16 O1 127.2(7)
C17 C16 C21 121.7(6)
O1 C16 C21 111.0(6)
C19 C18 C17 119.0(8)
C19 C18 H18 120.5
C17 C18 H18 120.5
C16 C17 C18 120.3(7)
C16 C17 H17 119.9
C18 C17 H17 119.9
C11 C10 C12 112.0(6)
C11 C10 C6 111.2(6)
C12 C10 C6 111.3(6)
C11 C10 H10 107.4
C12 C10 H10 107.4
C6 C10 H10 107.4
N4 C36 C38 114.5(6)
N4 C36 C37 107.2(6)
C38 C36 C37 114.8(6)
N4 C36 H36 106.6
C38 C36 H36 106.6
C37 C36 H36 106.6
C34 C42 H42A 109.5
C34 C42 H42B 109.5
H42A C42 H42B 109.5
C34 C42 H42C 109.5
H42A C42 H42C 109.5
H42B C42 H42C 109.5
N5 C39 C40 112.3(6)
N5 C39 C41 109.7(7)
C40 C39 C41 112.4(6)
N5 C39 H39 107.4
C40 C39 H39 107.4
C41 C39 H39 107.4
C1 C2 C3 117.1(7)
C1 C2 C7 124.6(7)
C3 C2 C7 118.3(7)
C5 C4 C3 117.3(7)
C5 C4 H4 121.3
C3 C4 H4 121.3
C4 C5 C6 123.2(7)
C4 C5 H5 118.4
C6 C5 H5 118.4
Si1 C15 H15A 109.5
Si1 C15 H15B 109.5
H15A C15 H15B 109.5
Si1 C15 H15C 109.5
H15A C15 H15C 109.5
H15B C15 H15C 109.5
C18 C19 C20 119.9(7)
C18 C19 H19 120.0
C20 C19 H19 120.0
C26 C25 N3 114.0(6)
C26 C25 C27 113.0(7)
N3 C25 C27 111.0(6)
C26 C25 H25 106.0
N3 C25 H25 106.0
C27 C25 H25 106.0
C48 C47 C46 120.8(7)
C48 C47 H47 119.6
C46 C47 H47 119.6
C28 C29 H29A 109.5
C28 C29 H29B 109.5
H29A C29 H29B 109.5
C28 C29 H29C 109.5
H29A C29 H29C 109.5
H29B C29 H29C 109.5
C4 C3 C2 123.5(7)
C4 C3 H3 118.3
C2 C3 H3 118.3
C23 C24 N3 106.2(7)
C23 C24 C32 129.0(8)
N3 C24 C32 124.8(7)
C36 C38 H38A 109.5
C36 C38 H38B 109.5
H38A C38 H38B 109.5
C36 C38 H38C 109.5
H38A C38 H38C 109.5
H38B C38 H38C 109.5
C10 C11 H11A 109.5
C10 C11 H11B 109.5
H11A C11 H11B 109.5
C10 C11 H11C 109.5
H11A C11 H11C 109.5
H11B C11 H11C 109.5
C35 C43 H43A 109.5
C35 C43 H43B 109.5
H43A C43 H43B 109.5
C35 C43 H43C 109.5
H43A C43 H43C 109.5
H43B C43 H43C 109.5
C46 C51 C50 117.8(8)
C46 C51 H51 121.1
C50 C51 H51 121.1
C28 C30 H30A 109.5
C28 C30 H30B 109.5
H30A C30 H30B 109.5
C28 C30 H30C 109.5
H30A C30 H30C 109.5
H30B C30 H30C 109.5
C49 C50 C51 120.6(8)
C49 C50 H50 119.7
C51 C50 H50 119.7
C39 C41 H41A 109.5
C39 C41 H41B 109.5
H41A C41 H41B 109.5
C39 C41 H41C 109.5
H41A C41 H41C 109.5
H41B C41 H41C 109.5
C23 C31 H31A 109.5
C23 C31 H31B 109.5
H31A C31 H31B 109.5
C23 C31 H31C 109.5
H31A C31 H31C 109.5
H31B C31 H31C 109.5
C36 C37 H37A 109.5
C36 C37 H37B 109.5
H37A C37 H37B 109.5
C36 C37 H37C 109.5
H37A C37 H37C 109.5
H37B C37 H37C 109.5
C50 C49 C48 121.3(7)
C50 C49 H49 119.4
C48 C49 H49 119.4
C2 C7 C8 113.4(7)
C2 C7 C9 108.5(6)
C8 C7 C9 112.8(6)
C2 C7 H7 107.3
C8 C7 H7 107.3
C9 C7 H7 107.3
Si1 C13 H13A 109.5
Si1 C13 H13B 109.5
H13A C13 H13B 109.5
Si1 C13 H13C 109.5
H13A C13 H13C 109.5
H13B C13 H13C 109.5
C39 C40 H40A 109.5
C39 C40 H40B 109.5
H40A C40 H40B 109.5
C39 C40 H40C 109.5
H40A C40 H40C 109.5
H40B C40 H40C 109.5
Si1 C14 H14A 109.5
Si1 C14 H14B 109.5
H14A C14 H14B 109.5
Si1 C14 H14C 109.5
H14A C14 H14C 109.5
H14B C14 H14C 109.5
C24 C32 H32A 109.5
C24 C32 H32B 109.5
H32A C32 H32B 109.5
C24 C32 H32C 109.5
H32A C32 H32C 109.5
H32B C32 H32C 109.5
C49 C48 C47 119.2(8)
C49 C48 H48 120.4
C47 C48 H48 120.4
C33 B1 C22 113.6(5)
C33 B1 C44 109.7(6)
C22 B1 C44 118.5(6)
C33 B1 Ni1 131.3(5)
C22 B1 Ni1 114.0(5)
C44 B1 Ni1 53.3(3)
C33 B1 H1 106(2)
C22 B1 H1 94(2)
C44 B1 H1 113(2)
Ni1 B1 H1 61(2)
C7 C8 H8A 109.5
C7 C8 H8B 109.5
H8A C8 H8B 109.5
C7 C8 H8C 109.5
H8A C8 H8C 109.5
H8B C8 H8C 109.5
C25 C26 H26A 109.5
C25 C26 H26B 109.5
H26A C26 H26B 109.5
C25 C26 H26C 109.5
H26A C26 H26C 109.5
H26B C26 H26C 109.5
C7 C9 H9A 109.5
C7 C9 H9B 109.5
H9A C9 H9B 109.5
C7 C9 H9C 109.5
H9A C9 H9C 109.5
H9B C9 H9C 109.5
C10 C12 H12A 109.5
C10 C12 H12B 109.5
H12A C12 H12B 109.5
C10 C12 H12C 109.5
H12A C12 H12C 109.5
H12B C12 H12C 109.5
C25 C27 H27A 109.5
C25 C27 H27B 109.5
H27A C27 H27B 109.5
C25 C27 H27C 109.5
H27A C27 H27C 109.5
H27B C27 H27C 109.5

loop_
_geom_bond_atom_site_label_1
_geom_bond_atom_site_label_2
_geom_bond_distance
Ni1 C44 1.825(7)
Ni1 Si03 2.185(2)
Ni1 Cl1 2.237(2)
Ni1 B1 2.243(7)
Ni1 H1 2.00(6)
Si03 O2 1.732(4)
Si03 O1 1.746(5)
Si03 N1 1.760(5)
Si1 N1 1.738(5)
Si1 C13 1.851(7)
Si1 C14 1.873(7)
Si1 C15 1.902(6)
O1 C16 1.383(7)
O2 C21 1.364(8)
N4 C33 1.341(8)
N4 C34 1.441(8)
N4 C36 1.492(8)
N2 C22 1.359(7)
N2 C23 1.404(9)
N2 C28 1.469(8)
N5 C33 1.368(8)
N5 C35 1.423(9)
N5 C39 1.474(8)
N3 C22 1.327(8)
N3 C24 1.413(9)
N3 C25 1.521(8)
N6 C44 1.280(9)
N6 C45 1.445(8)
N1 C1 1.436(8)
C22 B1 1.649(9)
C34 C35 1.340(9)
C34 C42 1.527(9)
C33 B1 1.612(10)
C20 C21 1.367(8)
C20 C19 1.434(9)
C20 H20 0.9500
C21 C16 1.440(9)
C28 C30 1.497(9)
C28 C29 1.533(8)
C28 H28 1.0000
C45 C46 1.503(8)
C45 H45A 0.9900
C45 H45B 0.9900
C1 C2 1.390(10)
C1 C6 1.458(10)
C35 C43 1.473(8)
C23 C24 1.318(9)
C23 C31 1.451(9)
C44 B1 1.649(10)
C46 C51 1.386(9)
C46 C47 1.424(9)
C6 C5 1.399(9)
C6 C10 1.535(9)
C16 C17 1.330(9)
C18 C19 1.389(10)
C18 C17 1.435(9)
C18 H18 0.9500
C17 H17 0.9500
C10 C11 1.514(8)
C10 C12 1.528(10)
C10 H10 1.0000
C36 C38 1.513(9)
C36 C37 1.540(8)
C36 H36 1.0000
C42 H42A 0.9800
C42 H42B 0.9800
C42 H42C 0.9800
C39 C40 1.496(9)
C39 C41 1.553(9)
C39 H39 1.0000
C2 C3 1.453(10)
C2 C7 1.491(10)
C4 C5 1.387(9)
C4 C3 1.389(10)
C4 H4 0.9500
C5 H5 0.9500
C15 H15A 0.9800
C15 H15B 0.9800
C15 H15C 0.9800
C19 H19 0.9500
C25 C26 1.501(9)
C25 C27 1.540(10)
C25 H25 1.0000
C47 C48 1.418(9)
C47 H47 0.9500
C29 H29A 0.9800
C29 H29B 0.9800
C29 H29C 0.9800
C3 H3 0.9500
C24 C32 1.510(10)
C38 H38A 0.9800
C38 H38B 0.9800
C38 H38C 0.9800
C11 H11A 0.9800
C11 H11B 0.9800
C11 H11C 0.9800
C43 H43A 0.9800
C43 H43B 0.9800
C43 H43C 0.9800
C51 C50 1.475(10)
C51 H51 0.9500
C30 H30A 0.9800
C30 H30B 0.9800
C30 H30C 0.9800
C50 C49 1.372(11)
C50 H50 0.9500
C41 H41A 0.9800
C41 H41B 0.9800
C41 H41C 0.9800
C31 H31A 0.9800
C31 H31B 0.9800
C31 H31C 0.9800
C37 H37A 0.9800
C37 H37B 0.9800
C37 H37C 0.9800
C49 C48 1.385(11)
C49 H49 0.9500
C7 C8 1.520(10)
C7 C9 1.591(8)
C7 H7 1.0000
C13 H13A 0.9800
C13 H13B 0.9800
C13 H13C 0.9800
C40 H40A 0.9800
C40 H40B 0.9800
C40 H40C 0.9800
C14 H14A 0.9800
C14 H14B 0.9800
C14 H14C 0.9800
C32 H32A 0.9800
C32 H32B 0.9800
C32 H32C 0.9800
C48 H48 0.9500
B1 H1 1.53(5)
C8 H8A 0.9800
C8 H8B 0.9800
C8 H8C 0.9800
C26 H26A 0.9800
C26 H26B 0.9800
C26 H26C 0.9800
C9 H9A 0.9800
C9 H9B 0.9800
C9 H9C 0.9800
C12 H12A 0.9800
C12 H12B 0.9800
C12 H12C 0.9800
C27 H27A 0.9800
C27 H27B 0.9800
C27 H27C 0.9800

loop_
_platon_squeeze_void_nr
_platon_squeeze_void_average_x
_platon_squeeze_void_average_y
_platon_squeeze_void_average_z
_platon_squeeze_void_volume
_platon_squeeze_void_count_electrons
_platon_squeeze_void_content
1 -0.177 0.250 0.594 905 350 ' '
2 0.177 0.750 0.904 905 337 ' '
